data_1545911
loop_
_publ_author_name
'Ruccolo, Serge'
'Rauch, Michael'
'Parkin, Gerard'

_publ_section_title
;
 Tris[(1-isopropylbenzimidazol-2-yl)dimethylsilyl]methyl metal complexes,
 [TismPriBenz]M: a new class of metallacarbatranes, isomerization to a
 tris(N-heterocyclic carbene) derivative, and evidence for an inverted
 ligand field
;
_journal_name_full 'Chem. Sci.'
_journal_paper_doi 10.1039/C7SC00499K
_journal_year 2017
_chemical_formula_sum 'C37 H51 Li N6 Si3'
_chemical_formula_weight 671.04
_space_group_crystal_system cubic
_space_group_IT_number 197
_space_group_name_Hall 'I 2 2 3'
_space_group_name_H-M_alt 'I 2 3'
_symmetry_space_group_name_Hall 'I 2 2 3'
_symmetry_space_group_name_H-M 'I 2 3'
_atom_sites_solution_hydrogens geom
_audit_creation_method SHELXL-2014/7
_audit_update_record
;
2017-01-25 deposited with the CCDC.
2017-03-29 downloaded from the CCDC.
;
_cell_angle_alpha 90
_cell_angle_beta 90
_cell_angle_gamma 90
_cell_formula_units_Z 8
_cell_length_a 20.191(2)
_cell_length_b 20.191(2)
_cell_length_c 20.191(2)
_cell_measurement_reflns_used 9784
_cell_measurement_temperature 130(2)
_cell_measurement_theta_max 29.73
_cell_measurement_theta_min 2.47
_cell_volume 8231.4(14)
_computing_cell_refinement 'Bruker SAINT'
_computing_data_collection 'Bruker APEX2'
_computing_data_reduction 'Bruker SAINT'
_computing_molecular_graphics 'Bruker SHELXTL'
_computing_publication_material 'Bruker SHELXTL'
_computing_structure_refinement 'SHELXL-2014/7 (Sheldrick, 2014)'
_computing_structure_solution 'SHELXS-97 (Sheldrick, 2008)'
_diffrn_ambient_temperature 130(2)
_diffrn_measured_fraction_theta_full 1.000
_diffrn_measured_fraction_theta_max 1.000
_diffrn_measurement_device_type 'Bruker APEX-II CCD'
_diffrn_measurement_method '\f and \w scans'
_diffrn_radiation_type MoK\a
_diffrn_radiation_wavelength 0.71073
_diffrn_reflns_av_R_equivalents 0.0576
_diffrn_reflns_av_unetI/netI 0.0225
_diffrn_reflns_Laue_measured_fraction_full 1.000
_diffrn_reflns_Laue_measured_fraction_max 1.000
_diffrn_reflns_limit_h_max 28
_diffrn_reflns_limit_h_min -28
_diffrn_reflns_limit_k_max 28
_diffrn_reflns_limit_k_min -28
_diffrn_reflns_limit_l_max 28
_diffrn_reflns_limit_l_min -28
_diffrn_reflns_number 65610
_diffrn_reflns_point_group_measured_fraction_full 1.000
_diffrn_reflns_point_group_measured_fraction_max 1.000
_diffrn_reflns_theta_full 25.242
_diffrn_reflns_theta_max 30.509
_diffrn_reflns_theta_min 1.426
_exptl_absorpt_coefficient_mu 0.146
_exptl_absorpt_correction_T_max 0.7461
_exptl_absorpt_correction_T_min 0.6996
_exptl_absorpt_correction_type empirical
_exptl_absorpt_process_details sadabs
_exptl_crystal_colour colorless
_exptl_crystal_density_diffrn 1.083
_exptl_crystal_description cube
_exptl_crystal_F_000 2880
_exptl_crystal_size_max 0.260
_exptl_crystal_size_mid 0.230
_exptl_crystal_size_min 0.230
_refine_diff_density_max 0.377
_refine_diff_density_min -0.184
_refine_diff_density_rms 0.056
_refine_ls_abs_structure_details
; 
 Flack x determined using 1521 quotients [(I+)-(I-)]/[(I+)+(I-)] 
 (Parsons, Flack and Wagner, Acta Cryst. B69 (2013) 249-259). 
;
_refine_ls_abs_structure_Flack -0.05(4)
_refine_ls_extinction_method none
_refine_ls_goodness_of_fit_ref 0.953
_refine_ls_hydrogen_treatment constr
_refine_ls_matrix_type full
_refine_ls_number_parameters 146
_refine_ls_number_reflns 4198
_refine_ls_number_restraints 0
_refine_ls_restrained_S_all 0.953
_refine_ls_R_factor_all 0.0558
_refine_ls_R_factor_gt 0.0438
_refine_ls_shift/su_max 0.002
_refine_ls_shift/su_mean 0.000
_refine_ls_structure_factor_coef Fsqd
_refine_ls_weighting_details 'w=1/[\s^2^(Fo^2^)+(0.0855P)^2^+4.2121P] where P=(Fo^2^+2Fc^2^)/3'
_refine_ls_weighting_scheme calc
_refine_ls_wR_factor_gt 0.1164
_refine_ls_wR_factor_ref 0.1285
_reflns_Friedel_coverage 0.855
_reflns_Friedel_fraction_full 1.000
_reflns_Friedel_fraction_max 1.000
_reflns_number_gt 3609
_reflns_number_total 4198
_reflns_threshold_expression 'I > 2\s(I)'
_cod_data_source_file c7sc00499k2.cif
_cod_data_source_block mrlis10_sq
_cod_original_cell_volume 8231(3)
_cod_database_code 1545911
_shelx_shelxl_version_number 2014/7
_shelx_space_group_comment
; 
The symmetry employed for this shelxl refinement is uniquely defined 
by the following loop, which should always be used as a source of 
symmetry information in preference to the above space-group names. 
They are only intended as comments. 
;
_shelx_estimated_absorpt_t_min 0.963
_shelx_estimated_absorpt_t_max 0.967

loop_
_space_group_symop_operation_xyz
'x, y, z'
'-x, -y, z'
'-x, y, -z'
'x, -y, -z'
'z, x, y'
'z, -x, -y'
'-z, -x, y'
'-z, x, -y'
'y, z, x'
'-y, z, -x'
'y, -z, -x'
'-y, -z, x'
'x+1/2, y+1/2, z+1/2'
'-x+1/2, -y+1/2, z+1/2'
'-x+1/2, y+1/2, -z+1/2'
'x+1/2, -y+1/2, -z+1/2'
'z+1/2, x+1/2, y+1/2'
'z+1/2, -x+1/2, -y+1/2'
'-z+1/2, -x+1/2, y+1/2'
'-z+1/2, x+1/2, -y+1/2'
'y+1/2, z+1/2, x+1/2'
'-y+1/2, z+1/2, -x+1/2'
'y+1/2, -z+1/2, -x+1/2'
'-y+1/2, -z+1/2, x+1/2'

loop_
_atom_site_label
_atom_site_type_symbol
_atom_site_fract_x
_atom_site_fract_y
_atom_site_fract_z
_atom_site_U_iso_or_equiv
_atom_site_adp_type
_atom_site_occupancy
_atom_site_site_symmetry_order
_atom_site_calc_flag
_atom_site_refinement_flags_posn
_atom_site_refinement_flags_adp
_atom_site_refinement_flags_occupancy
Li Li 0.2439(2) 0.2439(2) 0.2439(2) 0.0313(14) Uani 1 3 d S T P
Si1 Si 0.17835(3) 0.23235(3) 0.10756(3) 0.02782(16) Uani 1 1 d . . .
N11 N 0.28402(10) 0.29807(11) 0.17020(11) 0.0293(4) Uani 1 1 d . . .
N12 N 0.27832(11) 0.33353(11) 0.06585(11) 0.0312(4) Uani 1 1 d . . .
C1 C 0.17891(11) 0.17891(11) 0.17891(11) 0.0263(7) Uani 1 3 d S T P
C101 C 0.10908(14) 0.29398(15) 0.10501(16) 0.0386(6) Uani 1 1 d . . .
H10A H 0.0675 0.2712 0.0946 0.058 Uiso 1 1 calc R U .
H10B H 0.1183 0.3272 0.0709 0.058 Uiso 1 1 calc R U .
H10C H 0.1052 0.3158 0.1482 0.058 Uiso 1 1 calc R U .
C102 C 0.17832(17) 0.18955(15) 0.02470(13) 0.0392(6) Uani 1 1 d . . .
H10D H 0.1555 0.1469 0.0285 0.059 Uiso 1 1 calc R U .
H10E H 0.2241 0.1821 0.0103 0.059 Uiso 1 1 calc R U .
H10F H 0.1554 0.2173 -0.0078 0.059 Uiso 1 1 calc R U .
C103 C 0.25356(12) 0.29020(12) 0.11243(12) 0.0292(5) Uani 1 1 d . . .
C104 C 0.32993(12) 0.34785(12) 0.16111(14) 0.0308(5) Uani 1 1 d . . .
C105 C 0.37415(14) 0.37517(14) 0.20661(16) 0.0373(6) Uani 1 1 d . . .
H10G H 0.3759 0.3599 0.2511 0.045 Uiso 1 1 calc R U .
C106 C 0.41523(14) 0.42516(15) 0.18460(18) 0.0437(7) Uani 1 1 d . . .
H10H H 0.4457 0.4448 0.2146 0.052 Uiso 1 1 calc R U .
C107 C 0.41286(16) 0.44734(15) 0.11920(19) 0.0464(7) Uani 1 1 d . . .
H10I H 0.4421 0.4817 0.1057 0.056 Uiso 1 1 calc R U .
C108 C 0.36934(15) 0.42089(14) 0.07351(17) 0.0403(6) Uani 1 1 d . . .
H10J H 0.3680 0.4361 0.0290 0.048 Uiso 1 1 calc R U .
C109 C 0.32731(13) 0.37041(12) 0.09605(14) 0.0320(5) Uani 1 1 d . . .
C110 C 0.25612(15) 0.33866(13) -0.00331(14) 0.0380(6) Uani 1 1 d . . .
H11A H 0.2170 0.3088 -0.0084 0.046 Uiso 1 1 calc R U .
C111 C 0.2332(2) 0.40829(16) -0.01935(18) 0.0535(9) Uani 1 1 d . . .
H11B H 0.2029 0.4238 0.0153 0.080 Uiso 1 1 calc R U .
H11C H 0.2102 0.4083 -0.0621 0.080 Uiso 1 1 calc R U .
H11D H 0.2717 0.4378 -0.0216 0.080 Uiso 1 1 calc R U .
C112 C 0.3093(2) 0.3138(2) -0.05009(17) 0.0552(9) Uani 1 1 d . . .
H11E H 0.3221 0.2687 -0.0375 0.083 Uiso 1 1 calc R U .
H11F H 0.3480 0.3429 -0.0475 0.083 Uiso 1 1 calc R U .
H11G H 0.2922 0.3137 -0.0955 0.083 Uiso 1 1 calc R U .

loop_
_atom_site_aniso_label
_atom_site_aniso_U_11
_atom_site_aniso_U_22
_atom_site_aniso_U_33
_atom_site_aniso_U_23
_atom_site_aniso_U_13
_atom_site_aniso_U_12
Li 0.0313(14) 0.0313(14) 0.0313(14) 0.0002(16) 0.0002(16) 0.0002(16)
Si1 0.0279(3) 0.0273(3) 0.0282(3) 0.0002(2) -0.0032(2) -0.0023(2)
N11 0.0269(9) 0.0290(9) 0.0321(10) -0.0024(8) -0.0013(8) -0.0015(7)
N12 0.0320(10) 0.0290(10) 0.0325(10) 0.0013(8) -0.0003(8) -0.0035(8)
C1 0.0263(7) 0.0263(7) 0.0263(7) 0.0005(8) 0.0005(8) 0.0005(8)
C101 0.0316(12) 0.0377(13) 0.0465(15) 0.0068(11) -0.0026(11) 0.0028(10)
C102 0.0537(16) 0.0361(13) 0.0277(11) -0.0006(10) -0.0086(11) -0.0071(12)
C103 0.0291(11) 0.0275(11) 0.0310(11) 0.0005(9) 0.0008(9) -0.0013(8)
C104 0.0243(10) 0.0286(11) 0.0396(13) -0.0041(9) 0.0013(9) 0.0011(8)
C105 0.0315(12) 0.0363(13) 0.0440(15) -0.0047(11) -0.0060(11) 0.0002(10)
C106 0.0336(13) 0.0372(14) 0.0604(19) -0.0077(13) -0.0106(13) -0.0028(11)
C107 0.0380(14) 0.0336(13) 0.068(2) 0.0008(13) -0.0020(13) -0.0092(11)
C108 0.0375(13) 0.0328(13) 0.0507(17) 0.0036(12) 0.0006(12) -0.0040(11)
C109 0.0301(11) 0.0248(10) 0.0412(14) -0.0018(9) 0.0003(10) -0.0003(9)
C110 0.0487(15) 0.0337(12) 0.0314(12) 0.0034(10) -0.0041(11) -0.0097(11)
C111 0.068(2) 0.0397(15) 0.0524(18) 0.0087(13) -0.0219(16) -0.0080(15)
C112 0.071(2) 0.057(2) 0.0378(15) -0.0066(14) 0.0111(15) -0.0097(17)

loop_
_atom_type_symbol
_atom_type_description
_atom_type_scat_dispersion_real
_atom_type_scat_dispersion_imag
_atom_type_scat_source
C C 0.0033 0.0016 'International Tables Vol C Tables 4.2.6.8 and 6.1.1.4'
H H 0.0000 0.0000 'International Tables Vol C Tables 4.2.6.8 and 6.1.1.4'
Li Li -0.0003 0.0001 'International Tables Vol C Tables 4.2.6.8 and 6.1.1.4'
N N 0.0061 0.0033 'International Tables Vol C Tables 4.2.6.8 and 6.1.1.4'
Si Si 0.0817 0.0704 'International Tables Vol C Tables 4.2.6.8 and 6.1.1.4'

loop_
_geom_angle_atom_site_label_1
_geom_angle_atom_site_label_2
_geom_angle_atom_site_label_3
_geom_angle
_geom_angle_site_symmetry_1
_geom_angle_site_symmetry_3
N11 Li N11 118.61(9) . 9
N11 Li N11 118.61(9) . 5
N11 Li N11 118.61(9) 9 5
N11 Li C1 96.8(2) . .
N11 Li C1 96.8(2) 9 .
N11 Li C1 96.8(2) 5 .
N11 Li Si1 101.47(19) . 9
N11 Li Si1 63.35(14) 9 9
N11 Li Si1 122.6(3) 5 9
C1 Li Si1 35.68(8) . 9
N11 Li Si1 122.6(3) . 5
N11 Li Si1 101.47(19) 9 5
N11 Li Si1 63.35(14) 5 5
C1 Li Si1 35.68(8) . 5
Si1 Li Si1 60.67(14) 9 5
N11 Li Si1 63.35(14) . .
N11 Li Si1 122.6(3) 9 .
N11 Li Si1 101.47(19) 5 .
C1 Li Si1 35.68(8) . .
Si1 Li Si1 60.67(14) 9 .
Si1 Li Si1 60.67(14) 5 .
C1 Si1 C101 115.15(10) . .
C1 Si1 C102 115.86(14) . .
C101 Si1 C102 106.27(14) . .
C1 Si1 C103 108.60(14) . .
C101 Si1 C103 100.84(12) . .
C102 Si1 C103 108.98(13) . .
C1 Si1 Li 47.45(15) . .
C101 Si1 Li 107.26(11) . .
C102 Si1 Li 146.46(11) . .
C103 Si1 Li 64.24(11) . .
C103 N11 C104 106.3(2) . .
C103 N11 Li 113.4(3) . .
C104 N11 Li 139.7(3) . .
C103 N12 C109 107.5(2) . .
C103 N12 C110 125.6(2) . .
C109 N12 C110 126.9(2) . .
Si1 C1 Si1 118.59(5) . 9
Si1 C1 Si1 118.59(5) . 5
Si1 C1 Si1 118.59(5) 9 5
Si1 C1 Li 96.88(13) . .
Si1 C1 Li 96.87(13) 9 .
Si1 C1 Li 96.87(13) 5 .
N11 C103 N12 110.8(2) . .
N11 C103 Si1 118.98(18) . .
N12 C103 Si1 129.69(18) . .
N11 C104 C109 109.8(2) . .
N11 C104 C105 129.1(3) . .
C109 C104 C105 121.1(3) . .
C106 C105 C104 117.5(3) . .
C105 C106 C107 121.3(3) . .
C108 C107 C106 122.0(3) . .
C107 C108 C109 116.7(3) . .
N12 C109 C104 105.5(2) . .
N12 C109 C108 133.0(3) . .
C104 C109 C108 121.4(3) . .
N12 C110 C112 110.6(3) . .
N12 C110 C111 111.2(2) . .
C112 C110 C111 113.0(3) . .

loop_
_geom_bond_atom_site_label_1
_geom_bond_atom_site_label_2
_geom_bond_distance
_geom_bond_site_symmetry_2
Li N11 2.016(2) .
Li N11 2.017(2) 9
Li N11 2.017(2) 5
Li C1 2.273(9) .
Li Si1 3.064(6) 9
Li Si1 3.064(6) 5
Li Si1 3.064(6) .
Si1 C1 1.7999(9) .
Si1 C101 1.873(3) .
Si1 C102 1.883(3) .
Si1 C103 1.918(2) .
N11 C103 1.328(3) .
N11 C104 1.380(3) .
N12 C103 1.378(3) .
N12 C109 1.380(3) .
N12 C110 1.470(4) .
C1 Si1 1.7999(9) 9
C1 Si1 1.7999(9) 5
C104 C109 1.391(4) .
C104 C105 1.395(4) .
C105 C106 1.380(4) .
C106 C107 1.395(5) .
C107 C108 1.381(5) .
C108 C109 1.402(4) .
C110 C112 1.516(5) .
C110 C111 1.515(4) .

loop_
_geom_torsion_atom_site_label_1
_geom_torsion_atom_site_label_2
_geom_torsion_atom_site_label_3
_geom_torsion_atom_site_label_4
_geom_torsion
_geom_torsion_site_symmetry_4
C101 Si1 C1 Si1 167.48(18) 9
C102 Si1 C1 Si1 42.6(3) 9
C103 Si1 C1 Si1 -80.4(2) 9
Li Si1 C1 Si1 -101.7(2) 9
C101 Si1 C1 Si1 10.9(3) 5
C102 Si1 C1 Si1 -113.9(2) 5
C103 Si1 C1 Si1 123.1(2) 5
Li Si1 C1 Si1 101.7(2) 5
C101 Si1 C1 Li -90.80(12) .
C102 Si1 C1 Li 144.34(12) .
C103 Si1 C1 Li 21.35(8) .
C104 N11 C103 N12 0.0(3) .
Li N11 C103 N12 173.48(16) .
C104 N11 C103 Si1 -172.54(17) .
Li N11 C103 Si1 1.0(3) .
C109 N12 C103 N11 0.3(3) .
C110 N12 C103 N11 -179.9(2) .
C109 N12 C103 Si1 171.79(19) .
C110 N12 C103 Si1 -8.4(4) .
C103 N11 C104 C109 -0.3(3) .
Li N11 C104 C109 -171.0(2) .
C103 N11 C104 C105 179.4(3) .
Li N11 C104 C105 8.7(5) .
N11 C104 C105 C106 -179.9(3) .
C109 C104 C105 C106 -0.2(4) .
C104 C105 C106 C107 -0.3(4) .
C105 C106 C107 C108 0.4(5) .
C106 C107 C108 C109 0.1(5) .
C103 N12 C109 C104 -0.5(3) .
C110 N12 C109 C104 179.7(2) .
C103 N12 C109 C108 179.6(3) .
C110 N12 C109 C108 -0.2(5) .
N11 C104 C109 N12 0.4(3) .
C105 C104 C109 N12 -179.3(2) .
N11 C104 C109 C108 -179.6(2) .
C105 C104 C109 C108 0.7(4) .
C107 C108 C109 N12 179.4(3) .
C107 C108 C109 C104 -0.6(4) .
C103 N12 C110 C112 -110.5(3) .
C109 N12 C110 C112 69.2(3) .
C103 N12 C110 C111 123.1(3) .
C109 N12 C110 C111 -57.2(4) .
